data_7024676
loop_
_publ_author_name
'Chen, Yanhui'
'Peng, Ying'
'Chen, Pingping'
'Zhao, Jinfeng'
'Liu, Litao'
'Li, Yang'
'Chen, Shuoyi'
'Qu, Jingping'

_publ_section_title
;
 Insertion reactions of CS2, COS, and PhNCS at thiolate-bridged diiron
 centers.
;
_journal_issue 12
_journal_name_full 'Dalton transactions (Cambridge, England : 2003)'
_journal_page_first 3020
_journal_page_last 3025
_journal_paper_doi 10.1039/b920144k
_journal_volume 39
_journal_year 2010
_chemical_formula_sum 'C14 H20 Fe O S3'
_chemical_formula_weight 356.33
_chemical_name_systematic
;
?
;
_space_group_IT_number 19
_symmetry_cell_setting orthorhombic
_symmetry_space_group_name_Hall 'P 2ac 2ab'
_symmetry_space_group_name_H-M 'P 21 21 21'
_atom_sites_solution_hydrogens geom
_atom_sites_solution_primary direct
_atom_sites_solution_secondary difmap
_audit_creation_method SHELXL-97
_cell_angle_alpha 90.00
_cell_angle_beta 90.00
_cell_angle_gamma 90.00
_cell_formula_units_Z 4
_cell_length_a 8.1525(4)
_cell_length_b 9.3061(4)
_cell_length_c 21.4965(9)
_cell_measurement_reflns_used 6599
_cell_measurement_temperature 273(2)
_cell_measurement_theta_max 30.61
_cell_measurement_theta_min 2.67
_cell_volume 1630.90(13)
_computing_cell_refinement 'Bruker SMART'
_computing_data_collection 'Bruker SMART'
_computing_data_reduction 'Bruker SAINT'
_computing_molecular_graphics 'Bruker SHELXTL'
_computing_publication_material 'Bruker SHELXTL'
_computing_structure_refinement 'SHELXL-97 (Sheldrick, 1997)'
_computing_structure_solution 'SHELXS-97 (Sheldrick, 1990)'
_diffrn_ambient_temperature 273(2)
_diffrn_measured_fraction_theta_full 0.992
_diffrn_measured_fraction_theta_max 0.992
_diffrn_measurement_device_type 'CCD area detector'
_diffrn_measurement_method 'phi and omega scans'
_diffrn_radiation_monochromator graphite
_diffrn_radiation_source 'fine-focus sealed tube'
_diffrn_radiation_type MoK\a
_diffrn_radiation_wavelength 0.71073
_diffrn_reflns_av_R_equivalents 0.0205
_diffrn_reflns_av_sigmaI/netI 0.0300
_diffrn_reflns_limit_h_max 9
_diffrn_reflns_limit_h_min -10
_diffrn_reflns_limit_k_max 11
_diffrn_reflns_limit_k_min -11
_diffrn_reflns_limit_l_max 27
_diffrn_reflns_limit_l_min -27
_diffrn_reflns_number 9350
_diffrn_reflns_theta_full 26.99
_diffrn_reflns_theta_max 26.99
_diffrn_reflns_theta_min 2.38
_exptl_absorpt_coefficient_mu 1.298
_exptl_absorpt_correction_T_max 0.5928
_exptl_absorpt_correction_T_min 0.4952
_exptl_absorpt_correction_type none
_exptl_crystal_colour black-red
_exptl_crystal_density_diffrn 1.451
_exptl_crystal_density_meas 0
_exptl_crystal_density_method 'not measured'
_exptl_crystal_description block
_exptl_crystal_F_000 744
_exptl_crystal_size_max 0.51
_exptl_crystal_size_mid 0.38
_exptl_crystal_size_min 0.34
_refine_diff_density_max 0.270
_refine_diff_density_min -0.229
_refine_diff_density_rms 0.054
_refine_ls_abs_structure_details 'Flack H D (1983), Acta Cryst. A39, 876-881'
_refine_ls_abs_structure_Flack 0.028(12)
_refine_ls_extinction_method none
_refine_ls_goodness_of_fit_ref 1.049
_refine_ls_hydrogen_treatment constr
_refine_ls_matrix_type full
_refine_ls_number_parameters 172
_refine_ls_number_reflns 3476
_refine_ls_number_restraints 0
_refine_ls_restrained_S_all 1.049
_refine_ls_R_factor_all 0.0245
_refine_ls_R_factor_gt 0.0232
_refine_ls_shift/su_max 0.001
_refine_ls_shift/su_mean 0.000
_refine_ls_structure_factor_coef Fsqd
_refine_ls_weighting_details 'calc w=1/[\s^2^(Fo^2^)+(0.0343P)^2^+0.0364P] where P=(Fo^2^+2Fc^2^)/3'
_refine_ls_weighting_scheme calc
_refine_ls_wR_factor_gt 0.0591
_refine_ls_wR_factor_ref 0.0597
_reflns_number_gt 3343
_reflns_number_total 3476
_reflns_threshold_expression >2sigma(I)
_cod_data_source_file b920144k.txt
_cod_data_source_block 7
_cod_depositor_comments
;
The following automatic conversions were performed:

'_symmetry_cell_setting' value 'Orthorhombic' changed to
'orthorhombic' according to
/home/saulius/struct/CIF-dictionaries/cif_core.dic dictionary named
'cif_core.dic' version 2.4.2 from 2011-04-26.

Automatic conversion script
Id: cif_fix_values 1891 2012-01-12 08:04:46Z andrius 
;
_cod_original_sg_symbol_H-M P2(1)2(1)2(1)
_cod_database_code 7024676

loop_
_symmetry_equiv_pos_as_xyz
'x, y, z'
'-x+1/2, -y, z+1/2'
'-x, y+1/2, -z+1/2'
'x+1/2, -y+1/2, -z'

loop_
_atom_site_label
_atom_site_type_symbol
_atom_site_fract_x
_atom_site_fract_y
_atom_site_fract_z
_atom_site_U_iso_or_equiv
_atom_site_adp_type
_atom_site_occupancy
_atom_site_symmetry_multiplicity
_atom_site_calc_flag
_atom_site_refinement_flags
Fe1 Fe 0.85876(3) 0.37721(3) 0.879700(12) 0.02723(8) Uani 1 1 d .
S1 S 0.82975(7) 0.61679(6) 0.85770(3) 0.04323(13) Uani 1 1 d .
S2 S 0.59680(6) 0.43185(5) 0.90861(2) 0.03333(11) Uani 1 1 d .
S3 S 0.50611(7) 0.74638(6) 0.89108(3) 0.04618(14) Uani 1 1 d .
C1 C 0.8632(3) 0.3112(2) 0.78616(9) 0.0398(5) Uani 1 1 d .
C2 C 0.7780(2) 0.2074(2) 0.82146(10) 0.0375(5) Uani 1 1 d .
C3 C 0.8834(2) 0.15581(19) 0.86854(9) 0.0320(4) Uani 1 1 d .
C4 C 1.0388(2) 0.22614(19) 0.86110(8) 0.0297(4) Uani 1 1 d .
C5 C 1.0272(2) 0.3231(2) 0.81079(8) 0.0335(4) Uani 1 1 d .
C6 C 0.8025(4) 0.3911(4) 0.72994(12) 0.0716(9) Uani 1 1 d .
H6A H 0.8208 0.3340 0.6934 0.107 Uiso 1 1 calc R
H6B H 0.8607 0.4804 0.7262 0.107 Uiso 1 1 calc R
H6C H 0.6873 0.4100 0.7343 0.107 Uiso 1 1 calc R
C7 C 0.6054(3) 0.1582(3) 0.81057(14) 0.0615(8) Uani 1 1 d .
H7A H 0.6056 0.0792 0.7818 0.092 Uiso 1 1 calc R
H7B H 0.5422 0.2359 0.7936 0.092 Uiso 1 1 calc R
H7C H 0.5579 0.1279 0.8493 0.092 Uiso 1 1 calc R
C8 C 0.8478(3) 0.0388(2) 0.91454(12) 0.0520(6) Uani 1 1 d .
H8A H 0.8707 -0.0528 0.8960 0.078 Uiso 1 1 calc R
H8B H 0.7344 0.0429 0.9264 0.078 Uiso 1 1 calc R
H8C H 0.9155 0.0514 0.9507 0.078 Uiso 1 1 calc R
C9 C 1.1899(3) 0.1947(3) 0.89822(11) 0.0440(5) Uani 1 1 d .
H9A H 1.2508 0.1191 0.8785 0.066 Uiso 1 1 calc R
H9B H 1.1593 0.1654 0.9394 0.066 Uiso 1 1 calc R
H9C H 1.2566 0.2796 0.9005 0.066 Uiso 1 1 calc R
C10 C 1.1622(3) 0.4122(3) 0.78404(11) 0.0511(6) Uani 1 1 d .
H10A H 1.2192 0.3578 0.7528 0.077 Uiso 1 1 calc R
H10B H 1.2374 0.4386 0.8164 0.077 Uiso 1 1 calc R
H10C H 1.1168 0.4974 0.7656 0.077 Uiso 1 1 calc R
C11 C 0.6362(2) 0.60021(19) 0.88532(8) 0.0315(4) Uani 1 1 d .
C12 C 0.3254(3) 0.6703(3) 0.92619(13) 0.0533(6) Uani 1 1 d .
H12A H 0.2663 0.6142 0.8955 0.064 Uiso 1 1 calc R
H12B H 0.3573 0.6065 0.9598 0.064 Uiso 1 1 calc R
C13 C 0.2165(4) 0.7845(3) 0.95089(13) 0.0622(7) Uani 1 1 d .
H13A H 0.1210 0.7415 0.9692 0.093 Uiso 1 1 calc R
H13B H 0.1839 0.8471 0.9176 0.093 Uiso 1 1 calc R
H13C H 0.2742 0.8389 0.9819 0.093 Uiso 1 1 calc R
C14 C 0.9382(3) 0.4012(3) 0.95483(10) 0.0443(5) Uani 1 1 d .
O1 O 0.9939(3) 0.4095(3) 1.00339(8) 0.0737(6) Uani 1 1 d .

loop_
_atom_site_aniso_label
_atom_site_aniso_U_11
_atom_site_aniso_U_22
_atom_site_aniso_U_33
_atom_site_aniso_U_23
_atom_site_aniso_U_13
_atom_site_aniso_U_12
Fe1 0.02626(12) 0.02436(13) 0.03107(13) -0.00287(11) -0.00086(10) -0.00025(10)
S1 0.0437(3) 0.0269(2) 0.0591(3) 0.0034(2) 0.0129(2) -0.0030(2)
S2 0.0305(2) 0.0243(2) 0.0452(3) -0.0009(2) 0.00440(19) 0.00021(17)
S3 0.0491(3) 0.0312(3) 0.0582(3) 0.0086(2) 0.0048(3) 0.0130(2)
C1 0.0474(12) 0.0396(11) 0.0323(9) -0.0090(9) -0.0053(9) 0.0037(10)
C2 0.0295(9) 0.0341(11) 0.0490(11) -0.0203(10) 0.0018(8) 0.0007(8)
C3 0.0270(9) 0.0232(9) 0.0458(11) -0.0058(7) 0.0095(7) 0.0001(6)
C4 0.0273(9) 0.0263(9) 0.0354(9) -0.0031(8) 0.0056(7) 0.0006(7)
C5 0.0374(10) 0.0322(9) 0.0310(9) -0.0029(8) 0.0046(8) -0.0029(8)
C6 0.101(2) 0.0680(19) 0.0462(13) -0.0036(14) -0.0321(14) 0.0093(18)
C7 0.0281(10) 0.0591(16) 0.097(2) -0.0420(15) -0.0060(11) -0.0013(10)
C8 0.0524(13) 0.0323(11) 0.0712(16) 0.0039(11) 0.0218(12) -0.0058(10)
C9 0.0311(10) 0.0442(12) 0.0568(12) 0.0002(11) 0.0000(9) 0.0044(9)
C10 0.0600(15) 0.0505(14) 0.0427(11) 0.0014(10) 0.0139(10) -0.0154(11)
C11 0.0363(9) 0.0244(9) 0.0339(9) -0.0003(7) -0.0035(8) 0.0031(7)
C12 0.0464(13) 0.0399(12) 0.0736(16) -0.0020(12) 0.0073(12) 0.0097(10)
C13 0.0640(16) 0.0598(18) 0.0628(15) -0.0095(13) 0.0143(14) 0.0146(14)
C14 0.0374(11) 0.0496(14) 0.0458(11) -0.0128(10) -0.0021(9) 0.0082(9)
O1 0.0626(11) 0.1114(17) 0.0470(9) -0.0271(10) -0.0195(9) 0.0128(12)

loop_
_atom_type_symbol
_atom_type_description
_atom_type_scat_dispersion_real
_atom_type_scat_dispersion_imag
_atom_type_scat_source
C C 0.0033 0.0016 'International Tables Vol C Tables 4.2.6.8 and 6.1.1.4'
H H 0.0000 0.0000 'International Tables Vol C Tables 4.2.6.8 and 6.1.1.4'
S S 0.1246 0.1234 'International Tables Vol C Tables 4.2.6.8 and 6.1.1.4'
Fe Fe 0.3463 0.8444 'International Tables Vol C Tables 4.2.6.8 and 6.1.1.4'
O O 0.0106 0.0060 'International Tables Vol C Tables 4.2.6.8 and 6.1.1.4'

loop_
_geom_angle_atom_site_label_1
_geom_angle_atom_site_label_2
_geom_angle_atom_site_label_3
_geom_angle
C14 Fe1 C4 90.14(9)
C14 Fe1 C5 116.25(9)
C4 Fe1 C5 39.74(8)
C14 Fe1 C3 101.30(10)
C4 Fe1 C3 40.39(7)
C5 Fe1 C3 67.38(8)
C14 Fe1 C1 155.66(9)
C4 Fe1 C1 66.72(8)
C5 Fe1 C1 40.32(8)
C3 Fe1 C1 66.39(8)
C14 Fe1 C2 138.82(11)
C4 Fe1 C2 66.44(7)
C5 Fe1 C2 66.72(8)
C3 Fe1 C2 39.23(8)
C1 Fe1 C2 39.05(9)
C14 Fe1 S2 93.80(7)
C4 Fe1 S2 150.12(5)
C5 Fe1 S2 149.91(6)
C3 Fe1 S2 110.00(5)
C1 Fe1 S2 109.99(6)
C2 Fe1 S2 92.07(6)
C14 Fe1 S1 96.00(8)
C4 Fe1 S1 133.93(6)
C5 Fe1 S1 99.00(6)
C3 Fe1 S1 161.47(6)
C1 Fe1 S1 95.08(6)
C2 Fe1 S1 124.83(7)
S2 Fe1 S1 75.09(2)
C11 S1 Fe1 86.28(6)
C11 S2 Fe1 87.00(7)
C11 S3 C12 102.86(10)
C2 C1 C5 108.17(18)
C2 C1 C6 127.5(2)
C5 C1 C6 124.2(2)
C2 C1 Fe1 71.17(11)
C5 C1 Fe1 69.07(10)
C6 C1 Fe1 128.23(18)
C1 C2 C3 108.55(17)
C1 C2 C7 126.0(2)
C3 C2 C7 125.5(2)
C1 C2 Fe1 69.78(11)
C3 C2 Fe1 68.97(10)
C7 C2 Fe1 127.71(14)
C2 C3 C4 107.60(17)
C2 C3 C8 127.0(2)
C4 C3 C8 125.17(19)
C2 C3 Fe1 71.80(11)
C4 C3 Fe1 69.32(10)
C8 C3 Fe1 128.57(15)
C5 C4 C3 108.57(17)
C5 C4 C9 126.01(18)
C3 C4 C9 125.32(18)
C5 C4 Fe1 70.54(11)
C3 C4 Fe1 70.29(10)
C9 C4 Fe1 127.79(14)
C4 C5 C1 107.08(17)
C4 C5 C10 126.9(2)
C1 C5 C10 125.77(19)
C4 C5 Fe1 69.72(10)
C1 C5 Fe1 70.61(11)
C10 C5 Fe1 128.77(15)
C1 C6 H6A 109.5
C1 C6 H6B 109.5
H6A C6 H6B 109.5
C1 C6 H6C 109.5
H6A C6 H6C 109.5
H6B C6 H6C 109.5
C2 C7 H7A 109.5
C2 C7 H7B 109.5
H7A C7 H7B 109.5
C2 C7 H7C 109.5
H7A C7 H7C 109.5
H7B C7 H7C 109.5
C3 C8 H8A 109.5
C3 C8 H8B 109.5
H8A C8 H8B 109.5
C3 C8 H8C 109.5
H8A C8 H8C 109.5
H8B C8 H8C 109.5
C4 C9 H9A 109.5
C4 C9 H9B 109.5
H9A C9 H9B 109.5
C4 C9 H9C 109.5
H9A C9 H9C 109.5
H9B C9 H9C 109.5
C5 C10 H10A 109.5
C5 C10 H10B 109.5
H10A C10 H10B 109.5
C5 C10 H10C 109.5
H10A C10 H10C 109.5
H10B C10 H10C 109.5
S2 C11 S1 111.62(10)
S2 C11 S3 126.64(12)
S1 C11 S3 121.66(11)
C13 C12 S3 110.99(19)
C13 C12 H12A 109.4
S3 C12 H12A 109.4
C13 C12 H12B 109.4
S3 C12 H12B 109.4
H12A C12 H12B 108.0
C12 C13 H13A 109.5
C12 C13 H13B 109.5
H13A C13 H13B 109.5
C12 C13 H13C 109.5
H13A C13 H13C 109.5
H13B C13 H13C 109.5
O1 C14 Fe1 176.2(2)

loop_
_geom_bond_atom_site_label_1
_geom_bond_atom_site_label_2
_geom_bond_distance
Fe1 C14 1.754(2)
Fe1 C4 2.0712(18)
Fe1 C5 2.0820(19)
Fe1 C3 2.0841(18)
Fe1 C1 2.1027(19)
Fe1 C2 2.1210(19)
Fe1 S2 2.2816(5)
Fe1 S1 2.2914(6)
S1 C11 1.693(2)
S2 C11 1.6758(19)
S3 C11 1.7291(19)
S3 C12 1.801(3)
C1 C2 1.412(3)
C1 C5 1.442(3)
C1 C6 1.503(3)
C2 C3 1.412(3)
C2 C7 1.498(3)
C3 C4 1.434(3)
C3 C8 1.499(3)
C4 C5 1.412(3)
C4 C9 1.497(3)
C5 C10 1.493(3)
C6 H6A 0.9600
C6 H6B 0.9600
C6 H6C 0.9600
C7 H7A 0.9600
C7 H7B 0.9600
C7 H7C 0.9600
C8 H8A 0.9600
C8 H8B 0.9600
C8 H8C 0.9600
C9 H9A 0.9600
C9 H9B 0.9600
C9 H9C 0.9600
C10 H10A 0.9600
C10 H10B 0.9600
C10 H10C 0.9600
C12 C13 1.483(3)
C12 H12A 0.9700
C12 H12B 0.9700
C13 H13A 0.9600
C13 H13B 0.9600
C13 H13C 0.9600
C14 O1 1.141(3)
